data_2223354
loop_
_publ_author_name
'Yamin, Bohari M.'
'Bakar, Siti Najihah A.'
'Kassim, Karimah'
'Bahron, Hadariah'

_publ_section_title
6,6'-Dimethoxy-2,2'-[(<i>E</i>,<i>E</i>')-(4-chloro-<i>m</i>-phenylene)bis(nitrilomethylidyne)]diphenol
_journal_coeditor_code DN2481
_journal_issue 10
_journal_name_full 'Acta Crystallographica Section E'
_journal_page_first o2573
_journal_paper_doi 10.1107/S1600536809037386
_journal_volume 65
_journal_year 2009
_chemical_formula_iupac 'C22 H19 Cl N2 O4'
_chemical_formula_moiety 'C22 H19 Cl N2 O4'
_chemical_formula_sum 'C22 H19 Cl N2 O4'
_chemical_formula_weight 410.84
_chemical_melting_point_gt 468.0
_chemical_melting_point_lt 470.0
_chemical_name_systematic
;
6,6'-Dimethoxy-2,2'-[(<i>E</i>,<i>E</i>')-(4-chloro-<i>m</i>-
phenylene)bis(nitrilomethylidyne)]diphenol
;
_space_group_IT_number 14
_symmetry_cell_setting monoclinic
_symmetry_space_group_name_Hall '-P 2yn'
_symmetry_space_group_name_H-M 'P 1 21/n 1'
_atom_sites_solution_hydrogens geom
_atom_sites_solution_primary direct
_atom_sites_solution_secondary difmap
_audit_creation_method SHELXL-97
_cell_angle_alpha 90.00
_cell_angle_beta 94.659(4)
_cell_angle_gamma 90.00
_cell_formula_units_Z 4
_cell_length_a 9.900(2)
_cell_length_b 6.8589(12)
_cell_length_c 28.830(6)
_cell_measurement_reflns_used 2429
_cell_measurement_temperature 298(2)
_cell_measurement_theta_max 26.5
_cell_measurement_theta_min 1.4
_cell_volume 1951.2(7)
_computing_cell_refinement 'SAINT (Bruker, 2000)'
_computing_data_collection 'SMART (Bruker, 2000)'
_computing_data_reduction 'SAINT (Bruker, 2000)'
_computing_molecular_graphics 'SHELXTL (Sheldrick, 2008)'
_computing_publication_material
;
SHELXTL (Sheldrick, 2008), PARST (Nardelli, 1995) and PLATON
(Spek, 2009)
;
_computing_structure_refinement 'SHELXL97 (Sheldrick, 2008)'
_computing_structure_solution 'SHELXS97 (Sheldrick, 2008)'
_diffrn_ambient_temperature 298(2)
_diffrn_detector_area_resol_mean 83.66
_diffrn_measured_fraction_theta_full 1.00
_diffrn_measured_fraction_theta_max 1.00
_diffrn_measurement_device_type
;
Bruker SMART APEX CCD area-detector
;
_diffrn_measurement_method \w
_diffrn_radiation_monochromator graphite
_diffrn_radiation_source 'fine-focus sealed tube'
_diffrn_radiation_type MoK\a
_diffrn_radiation_wavelength 0.71073
_diffrn_reflns_av_R_equivalents 0.0303
_diffrn_reflns_av_sigmaI/netI 0.0341
_diffrn_reflns_limit_h_max 12
_diffrn_reflns_limit_h_min -12
_diffrn_reflns_limit_k_max 7
_diffrn_reflns_limit_k_min -8
_diffrn_reflns_limit_l_max 36
_diffrn_reflns_limit_l_min -29
_diffrn_reflns_number 12204
_diffrn_reflns_theta_full 26.5
_diffrn_reflns_theta_max 26.5
_diffrn_reflns_theta_min 1.4
_diffrn_standards_decay_% 0
_diffrn_standards_interval_count 0
_diffrn_standards_interval_time 0
_diffrn_standards_number 0
_exptl_absorpt_coefficient_mu 0.228
_exptl_absorpt_correction_T_max 0.975
_exptl_absorpt_correction_T_min 0.912
_exptl_absorpt_correction_type multi-scan
_exptl_absorpt_process_details '(SADABS; Bruker, 2000)'
_exptl_crystal_colour yellow
_exptl_crystal_density_diffrn 1.399
_exptl_crystal_density_method 'not measured'
_exptl_crystal_description block
_exptl_crystal_F_000 856
_exptl_crystal_size_max 0.41
_exptl_crystal_size_mid 0.40
_exptl_crystal_size_min 0.11
_refine_diff_density_max 0.21
_refine_diff_density_min -0.17
_refine_ls_extinction_method none
_refine_ls_goodness_of_fit_ref 1.06
_refine_ls_hydrogen_treatment mixed
_refine_ls_matrix_type full
_refine_ls_number_parameters 272
_refine_ls_number_reflns 4049
_refine_ls_number_restraints 2
_refine_ls_restrained_S_all 1.06
_refine_ls_R_factor_all 0.087
_refine_ls_R_factor_gt 0.055
_refine_ls_shift/su_max 0.002
_refine_ls_shift/su_mean 0.000
_refine_ls_structure_factor_coef Fsqd
_refine_ls_weighting_details 'calc w=1/[\s^2^(Fo^2^)+(0.0536P)^2^+0.4146P] where P=(Fo^2^+2Fc^2^)/3'
_refine_ls_weighting_scheme calc
_refine_ls_wR_factor_gt 0.1173
_refine_ls_wR_factor_ref 0.1306
_reflns_number_gt 2758
_reflns_number_total 4049
_reflns_threshold_expression I>2\s(I)
_cod_data_source_file dn2481.cif
_cod_data_source_block I
_cod_original_sg_symbol_H-M 'P 21/n'
_cod_database_code 2223354
_cod_database_fobs_code 2223354

loop_
_symmetry_equiv_pos_as_xyz
'x, y, z'
'-x+1/2, y+1/2, -z+1/2'
'-x, -y, -z'
'x-1/2, -y-1/2, z-1/2'

loop_
_atom_site_type_symbol
_atom_site_label
_atom_site_fract_x
_atom_site_fract_y
_atom_site_fract_z
_atom_site_U_iso_or_equiv
_atom_site_adp_type
_atom_site_calc_flag
_atom_site_refinement_flags
_atom_site_occupancy
_atom_site_disorder_assembly
_atom_site_disorder_group
O O1 0.4334(2) 0.6076(3) 1.14002(7) 0.0751(5) Uani d . 1 . .
O O2 0.5923(2) 0.6402(2) 1.07204(7) 0.0671(5) Uani d D 1 . .
O O3 0.90619(18) -0.3720(3) 0.77614(6) 0.0682(5) Uani d . 1 . .
O O4 0.86271(17) -0.0603(3) 0.82460(7) 0.0655(5) Uani d D 1 . .
Cl Cl1 0.83872(7) 0.86091(8) 1.00563(2) 0.0658(2) Uani d . 1 . .
N N2 0.9571(2) 0.2143(3) 0.87964(6) 0.0560(5) Uani d . 1 . .
N N1 0.71450(19) 0.4773(2) 1.00623(7) 0.0496(5) Uani d . 1 . .
C C5 0.8366(2) 0.3491(3) 0.94045(8) 0.0523(6) Uani d . 1 . .
H H5 0.7886 0.2325 0.9402 0.063 Uiso calc R 1 . .
C C6 0.8069(2) 0.4937(3) 0.97170(8) 0.0470(5) Uani d . 1 . .
C C1 0.8754(2) 0.6715(3) 0.96890(8) 0.0497(6) Uani d . 1 . .
C C2 0.9714(3) 0.6982(3) 0.93761(8) 0.0594(7) Uani d . 1 . .
H H2A 1.0153 0.8177 0.9363 0.071 Uiso calc R 1 . .
C C3 1.0032(3) 0.5503(4) 0.90814(8) 0.0602(7) Uani d . 1 . .
H H3 1.0695 0.5683 0.8874 0.072 Uiso calc R 1 . .
C C4 0.9347(2) 0.3727(3) 0.90976(8) 0.0519(6) Uani d . 1 . .
C C7 0.6600(2) 0.3163(3) 1.01624(8) 0.0509(6) Uani d . 1 . .
H H7 0.6779 0.2059 0.9990 0.061 Uiso calc R 1 . .
C C8 0.5717(2) 0.2992(3) 1.05322(8) 0.0474(5) Uani d . 1 . .
C C9 0.5173(3) 0.1175(3) 1.06386(9) 0.0572(6) Uani d . 1 . .
H H9 0.5382 0.0082 1.0468 0.069 Uiso calc R 1 . .
C C10 0.4341(3) 0.0992(3) 1.09897(10) 0.0633(7) Uani d . 1 . .
H H10 0.3987 -0.0222 1.1057 0.076 Uiso calc R 1 . .
C C11 0.4019(2) 0.2612(4) 1.12488(9) 0.0590(6) Uani d . 1 . .
H H11 0.3432 0.2482 1.1483 0.071 Uiso calc R 1 . .
C C12 0.4565(2) 0.4408(3) 1.11604(8) 0.0542(6) Uani d . 1 . .
C C13 0.5416(2) 0.4621(3) 1.08000(8) 0.0491(6) Uani d . 1 . .
C C15 1.0764(3) 0.1673(4) 0.86971(8) 0.0591(6) Uani d . 1 . .
H H15 1.1497 0.2411 0.8819 0.071 Uiso calc R 1 . .
C C16 1.1010(2) 0.0026(4) 0.84010(8) 0.0549(6) Uani d . 1 . .
C C17 1.2336(3) -0.0564(5) 0.83404(10) 0.0728(8) Uani d . 1 . .
H H17 1.3061 0.0163 0.8473 0.087 Uiso calc R 1 . .
C C18 1.2577(3) -0.2191(5) 0.80892(10) 0.0788(8) Uani d . 1 . .
H H18 1.3463 -0.2582 0.8056 0.095 Uiso calc R 1 . .
C C19 1.1499(3) -0.3269(4) 0.78828(9) 0.0687(7) Uani d . 1 . .
H H19 1.1673 -0.4366 0.7708 0.082 Uiso calc R 1 . .
C C20 1.0186(2) -0.2735(4) 0.79340(8) 0.0549(6) Uani d . 1 . .
C C21 0.9926(2) -0.1070(4) 0.81969(8) 0.0521(6) Uani d . 1 . .
C C14 0.3549(3) 0.5911(5) 1.17851(11) 0.0893(9) Uani d . 1 . .
H H14A 0.2687 0.5341 1.1687 0.134 Uiso calc R 1 . .
H H14B 0.3412 0.7181 1.1913 0.134 Uiso calc R 1 . .
H H14C 0.4013 0.5098 1.2018 0.134 Uiso calc R 1 . .
C C22 0.9258(3) -0.5492(4) 0.75161(11) 0.0839(9) Uani d . 1 . .
H H22A 0.9725 -0.5221 0.7244 0.126 Uiso calc R 1 . .
H H22B 0.8394 -0.6070 0.7425 0.126 Uiso calc R 1 . .
H H22C 0.9787 -0.6377 0.7714 0.126 Uiso calc R 1 . .
H H4 0.861(3) 0.027(4) 0.8438(9) 0.102(12) Uiso d D 1 . .
H H2 0.643(3) 0.620(5) 1.0511(9) 0.110(13) Uiso d D 1 . .

loop_
_atom_site_aniso_label
_atom_site_aniso_U_11
_atom_site_aniso_U_22
_atom_site_aniso_U_33
_atom_site_aniso_U_12
_atom_site_aniso_U_13
_atom_site_aniso_U_23
O1 0.0940(14) 0.0583(11) 0.0763(12) 0.0002(9) 0.0263(11) -0.0095(9)
O2 0.0916(14) 0.0332(9) 0.0793(13) -0.0106(9) 0.0236(11) -0.0061(8)
O3 0.0633(11) 0.0731(12) 0.0684(11) -0.0013(9) 0.0056(9) -0.0191(9)
O4 0.0494(11) 0.0733(12) 0.0736(12) -0.0005(9) 0.0040(9) -0.0192(10)
Cl1 0.0819(5) 0.0395(3) 0.0753(4) -0.0074(3) 0.0026(3) -0.0034(3)
N2 0.0637(14) 0.0580(12) 0.0462(11) -0.0071(10) 0.0044(10) -0.0001(10)
N1 0.0562(12) 0.0357(10) 0.0563(11) -0.0062(8) 0.0013(10) 0.0008(8)
C5 0.0593(15) 0.0426(12) 0.0538(13) -0.0104(11) -0.0028(12) 0.0013(11)
C6 0.0521(14) 0.0405(12) 0.0471(13) -0.0022(10) -0.0045(11) 0.0041(10)
C1 0.0610(15) 0.0372(12) 0.0490(13) -0.0042(10) -0.0064(11) 0.0058(10)
C2 0.0772(17) 0.0457(13) 0.0542(14) -0.0173(12) -0.0012(13) 0.0103(12)
C3 0.0732(17) 0.0589(15) 0.0488(14) -0.0128(13) 0.0062(12) 0.0096(12)
C4 0.0626(15) 0.0505(13) 0.0419(12) -0.0081(11) -0.0005(11) 0.0032(11)
C7 0.0577(14) 0.0345(12) 0.0599(14) 0.0004(10) 0.0015(12) -0.0025(10)
C8 0.0480(13) 0.0359(11) 0.0572(14) -0.0027(9) -0.0013(11) 0.0029(10)
C9 0.0669(16) 0.0373(12) 0.0669(16) -0.0074(11) 0.0029(13) 0.0001(11)
C10 0.0705(18) 0.0450(14) 0.0734(17) -0.0167(12) -0.0005(14) 0.0080(12)
C11 0.0537(15) 0.0626(16) 0.0606(15) -0.0073(12) 0.0044(12) 0.0092(13)
C12 0.0563(15) 0.0475(13) 0.0581(15) 0.0012(11) 0.0008(12) -0.0016(12)
C13 0.0527(14) 0.0352(12) 0.0586(14) -0.0027(10) 0.0001(12) 0.0020(10)
C15 0.0621(17) 0.0682(16) 0.0466(13) -0.0132(13) 0.0011(12) 0.0046(12)
C16 0.0527(15) 0.0685(16) 0.0436(13) -0.0057(12) 0.0045(11) 0.0049(12)
C17 0.0521(17) 0.099(2) 0.0667(17) -0.0091(15) 0.0034(14) -0.0022(17)
C18 0.0530(17) 0.108(2) 0.0767(19) 0.0087(16) 0.0120(15) -0.0070(19)
C19 0.0680(18) 0.0807(19) 0.0584(16) 0.0079(15) 0.0111(14) -0.0029(14)
C20 0.0537(15) 0.0703(16) 0.0409(12) 0.0011(13) 0.0057(11) 0.0028(12)
C21 0.0479(14) 0.0653(15) 0.0433(12) 0.0004(12) 0.0057(11) 0.0039(11)
C14 0.101(2) 0.092(2) 0.078(2) 0.0127(19) 0.0249(18) -0.0081(17)
C22 0.089(2) 0.080(2) 0.082(2) 0.0068(17) -0.0002(17) -0.0270(17)

loop_
_atom_type_symbol
_atom_type_description
_atom_type_scat_dispersion_real
_atom_type_scat_dispersion_imag
_atom_type_scat_source
C C 0.0033 0.0016 'International Tables Vol C Tables 4.2.6.8 and 6.1.1.4'
H H 0.0000 0.0000 'International Tables Vol C Tables 4.2.6.8 and 6.1.1.4'
N N 0.0061 0.0033 'International Tables Vol C Tables 4.2.6.8 and 6.1.1.4'
O O 0.0106 0.0060 'International Tables Vol C Tables 4.2.6.8 and 6.1.1.4'
Cl Cl 0.1484 0.1585 'International Tables Vol C Tables 4.2.6.8 and 6.1.1.4'

loop_
_geom_angle_atom_site_label_1
_geom_angle_atom_site_label_2
_geom_angle_atom_site_label_3
_geom_angle_site_symmetry_1
_geom_angle_site_symmetry_3
_geom_angle
_geom_angle_publ_flag
C12 O1 C14 . . 117.2(2) ?
C13 O2 H2 . . 103(2) ?
C20 O3 C22 . . 117.6(2) ?
C21 O4 H4 . . 109(2) ?
C15 N2 C4 . . 121.5(2) ?
C7 N1 C6 . . 122.7(2) ?
C4 C5 C6 . . 122.1(2) ?
C4 C5 H5 . . 119.0 ?
C6 C5 H5 . . 119.0 ?
C5 C6 C1 . . 117.1(2) ?
C5 C6 N1 . . 125.8(2) ?
C1 C6 N1 . . 117.1(2) ?
C2 C1 C6 . . 121.2(2) ?
C2 C1 Cl1 . . 119.44(17) ?
C6 C1 Cl1 . . 119.39(19) ?
C1 C2 C3 . . 120.8(2) ?
C1 C2 H2A . . 119.6 ?
C3 C2 H2A . . 119.6 ?
C2 C3 C4 . . 119.1(2) ?
C2 C3 H3 . . 120.5 ?
C4 C3 H3 . . 120.5 ?
C5 C4 C3 . . 119.6(2) ?
C5 C4 N2 . . 117.2(2) ?
C3 C4 N2 . . 123.2(2) ?
N1 C7 C8 . . 122.2(2) ?
N1 C7 H7 . . 118.9 ?
C8 C7 H7 . . 118.9 ?
C9 C8 C13 . . 119.0(2) ?
C9 C8 C7 . . 120.2(2) ?
C13 C8 C7 . . 120.8(2) ?
C10 C9 C8 . . 120.7(2) ?
C10 C9 H9 . . 119.6 ?
C8 C9 H9 . . 119.6 ?
C9 C10 C11 . . 120.3(2) ?
C9 C10 H10 . . 119.8 ?
C11 C10 H10 . . 119.8 ?
C12 C11 C10 . . 120.3(2) ?
C12 C11 H11 . . 119.8 ?
C10 C11 H11 . . 119.8 ?
O1 C12 C11 . . 124.8(2) ?
O1 C12 C13 . . 115.1(2) ?
C11 C12 C13 . . 120.0(2) ?
O2 C13 C12 . . 118.4(2) ?
O2 C13 C8 . . 122.0(2) ?
C12 C13 C8 . . 119.6(2) ?
N2 C15 C16 . . 122.1(2) ?
N2 C15 H15 . . 119.0 ?
C16 C15 H15 . . 119.0 ?
C17 C16 C21 . . 119.2(2) ?
C17 C16 C15 . . 120.3(2) ?
C21 C16 C15 . . 120.4(2) ?
C18 C17 C16 . . 120.7(3) ?
C18 C17 H17 . . 119.7 ?
C16 C17 H17 . . 119.7 ?
C17 C18 C19 . . 120.1(3) ?
C17 C18 H18 . . 120.0 ?
C19 C18 H18 . . 120.0 ?
C20 C19 C18 . . 120.9(3) ?
C20 C19 H19 . . 119.6 ?
C18 C19 H19 . . 119.6 ?
O3 C20 C19 . . 125.7(2) ?
O3 C20 C21 . . 114.8(2) ?
C19 C20 C21 . . 119.5(2) ?
O4 C21 C16 . . 122.3(2) ?
O4 C21 C20 . . 118.0(2) ?
C16 C21 C20 . . 119.7(2) ?
O1 C14 H14A . . 109.5 ?
O1 C14 H14B . . 109.5 ?
H14A C14 H14B . . 109.5 ?
O1 C14 H14C . . 109.5 ?
H14A C14 H14C . . 109.5 ?
H14B C14 H14C . . 109.5 ?
O3 C22 H22A . . 109.5 ?
O3 C22 H22B . . 109.5 ?
H22A C22 H22B . . 109.5 ?
O3 C22 H22C . . 109.5 ?
H22A C22 H22C . . 109.5 ?
H22B C22 H22C . . 109.5 ?

loop_
_geom_bond_atom_site_label_1
_geom_bond_atom_site_label_2
_geom_bond_site_symmetry_2
_geom_bond_distance
_geom_bond_publ_flag
O1 C12 . 1.366(3) ?
O1 C14 . 1.410(3) ?
O2 C13 . 1.348(3) ?
O2 H2 . 0.83(3) ?
O3 C20 . 1.361(3) ?
O3 C22 . 1.427(3) ?
O4 C21 . 1.343(3) ?
O4 H4 . 0.82(2) ?
Cl1 C1 . 1.733(2) ?
N2 C15 . 1.279(3) ?
N2 C4 . 1.419(3) ?
N1 C7 . 1.273(3) ?
N1 C6 . 1.410(3) ?
C5 C4 . 1.376(3) ?
C5 C6 . 1.388(3) ?
C5 H5 . 0.9300 ?
C6 C1 . 1.401(3) ?
C1 C2 . 1.375(3) ?
C2 C3 . 1.377(3) ?
C2 H2A . 0.9300 ?
C3 C4 . 1.397(3) ?
C3 H3 . 0.9300 ?
C7 C8 . 1.438(3) ?
C7 H7 . 0.9300 ?
C8 C9 . 1.402(3) ?
C8 C13 . 1.403(3) ?
C9 C10 . 1.361(4) ?
C9 H9 . 0.9300 ?
C10 C11 . 1.390(4) ?
C10 H10 . 0.9300 ?
C11 C12 . 1.378(3) ?
C11 H11 . 0.9300 ?
C12 C13 . 1.397(3) ?
C15 C16 . 1.448(3) ?
C15 H15 . 0.9300 ?
C16 C17 . 1.398(4) ?
C16 C21 . 1.401(3) ?
C17 C18 . 1.362(4) ?
C17 H17 . 0.9300 ?
C18 C19 . 1.391(4) ?
C18 H18 . 0.9300 ?
C19 C20 . 1.370(4) ?
C19 H19 . 0.9300 ?
C20 C21 . 1.406(3) ?
C14 H14A . 0.9600 ?
C14 H14B . 0.9600 ?
C14 H14C . 0.9600 ?
C22 H22A . 0.9600 ?
C22 H22B . 0.9600 ?
C22 H22C . 0.9600 ?

loop_
_geom_hbond_atom_site_label_D
_geom_hbond_atom_site_label_H
_geom_hbond_atom_site_label_A
_geom_hbond_site_symmetry_D
_geom_hbond_site_symmetry_H
_geom_hbond_site_symmetry_A
_geom_hbond_distance_DH
_geom_hbond_distance_HA
_geom_hbond_distance_DA
_geom_hbond_angle_DHA
_geom_hbond_publ_flag
O2 H2 N1 . . 1_555 0.83(3) 1.81(3) 2.586(3) 155(3) yes
O4 H4 N2 . . 1_555 0.82(3) 1.86(3) 2.588(3) 148(3) yes
C11 H11 O4 . . 3_657 0.93 2.59 3.392(3) 145 yes
C3 H3 Cg3 . . 1_565 0.93 2.89 3.635(3) 138 yes

loop_
_geom_torsion_atom_site_label_1
_geom_torsion_atom_site_label_2
_geom_torsion_atom_site_label_3
_geom_torsion_atom_site_label_4
_geom_torsion_site_symmetry_1
_geom_torsion_site_symmetry_2
_geom_torsion_site_symmetry_3
_geom_torsion_site_symmetry_4
_geom_torsion
_geom_torsion_publ_flag
C4 C5 C6 C1 . . . . 3.9(3) ?
C4 C5 C6 N1 . . . . -175.7(2) ?
C7 N1 C6 C5 . . . . 9.1(3) ?
C7 N1 C6 C1 . . . . -170.4(2) ?
C5 C6 C1 C2 . . . . -2.3(3) ?
N1 C6 C1 C2 . . . . 177.3(2) ?
C5 C6 C1 Cl1 . . . . 177.84(16) ?
N1 C6 C1 Cl1 . . . . -2.5(3) ?
C6 C1 C2 C3 . . . . -0.2(4) ?
Cl1 C1 C2 C3 . . . . 179.66(18) ?
C1 C2 C3 C4 . . . . 1.2(4) ?
C6 C5 C4 C3 . . . . -3.0(3) ?
C6 C5 C4 N2 . . . . 179.5(2) ?
C2 C3 C4 C5 . . . . 0.3(4) ?
C2 C3 C4 N2 . . . . 177.6(2) ?
C15 N2 C4 C5 . . . . -140.9(2) ?
C15 N2 C4 C3 . . . . 41.7(3) ?
C6 N1 C7 C8 . . . . 176.54(19) ?
N1 C7 C8 C9 . . . . -178.1(2) ?
N1 C7 C8 C13 . . . . 0.1(3) ?
C13 C8 C9 C10 . . . . 1.4(3) ?
C7 C8 C9 C10 . . . . 179.6(2) ?
C8 C9 C10 C11 . . . . 0.0(4) ?
C9 C10 C11 C12 . . . . -1.6(4) ?
C14 O1 C12 C11 . . . . 4.3(4) ?
C14 O1 C12 C13 . . . . -176.2(2) ?
C10 C11 C12 O1 . . . . -178.7(2) ?
C10 C11 C12 C13 . . . . 1.9(4) ?
O1 C12 C13 O2 . . . . -0.1(3) ?
C11 C12 C13 O2 . . . . 179.4(2) ?
O1 C12 C13 C8 . . . . -179.99(19) ?
C11 C12 C13 C8 . . . . -0.5(3) ?
C9 C8 C13 O2 . . . . 179.0(2) ?
C7 C8 C13 O2 . . . . 0.8(3) ?
C9 C8 C13 C12 . . . . -1.1(3) ?
C7 C8 C13 C12 . . . . -179.4(2) ?
C4 N2 C15 C16 . . . . 178.2(2) ?
N2 C15 C16 C17 . . . . -173.3(2) ?
N2 C15 C16 C21 . . . . 2.5(4) ?
C21 C16 C17 C18 . . . . -0.5(4) ?
C15 C16 C17 C18 . . . . 175.4(3) ?
C16 C17 C18 C19 . . . . 1.1(4) ?
C17 C18 C19 C20 . . . . -1.0(4) ?
C22 O3 C20 C19 . . . . 1.8(4) ?
C22 O3 C20 C21 . . . . -176.1(2) ?
C18 C19 C20 O3 . . . . -177.6(2) ?
C18 C19 C20 C21 . . . . 0.3(4) ?
C17 C16 C21 O4 . . . . 179.1(2) ?
C15 C16 C21 O4 . . . . 3.3(3) ?
C17 C16 C21 C20 . . . . -0.2(3) ?
C15 C16 C21 C20 . . . . -176.1(2) ?
O3 C20 C21 O4 . . . . -0.9(3) ?
C19 C20 C21 O4 . . . . -179.0(2) ?
O3 C20 C21 C16 . . . . 178.4(2) ?
C19 C20 C21 C16 . . . . 0.3(3) ?

loop_
_cod_related_entry_id
_cod_related_entry_database
_cod_related_entry_code
1 ChemSpider 24743330
